data_7160270
loop_
_publ_author_name
'Hopkins, Scarlet'
'Clarke, Kristen'
'Clegg, Jack Kay'
'Gee, William James'

_publ_section_title
;
 One-pot synthesis of azepine spiro[4.6]-\g-lactams by a Hantzsch-type
 reaction
;
_journal_name_full 'Organic &amp; Biomolecular Chemistry'
_journal_paper_doi 10.1039/D4OB01719F
_journal_year 2025
_chemical_formula_moiety 'C28 H18 N2 O3, 0.5[C3H6O]'
_chemical_formula_sum 'C29.5 H21 N2 O3.5'
_chemical_formula_weight 459.48
_space_group_crystal_system monoclinic
_space_group_IT_number 14
_space_group_name_Hall '-P 2yn'
_space_group_name_H-M_alt 'P 1 21/n 1'
_atom_sites_solution_hydrogens mixed
_atom_sites_solution_primary dual
_audit_creation_date 2024-10-11
_audit_creation_method
;
Olex2 1.5
(compiled 2024.01.12 svn.r2f8d729c for OlexSys, GUI svn.r6928)
;
_audit_update_record
;
2024-10-11 deposited with the CCDC.	2024-11-27 downloaded from the CCDC.
;
_cell_angle_alpha 90
_cell_angle_beta 100.514(6)
_cell_angle_gamma 90
_cell_formula_units_Z 4
_cell_length_a 12.2834(7)
_cell_length_b 9.2034(5)
_cell_length_c 20.3095(13)
_cell_measurement_reflns_used 7690
_cell_measurement_temperature 219.7(6)
_cell_measurement_theta_max 32.4460
_cell_measurement_theta_min 2.1510
_cell_volume 2257.4(2)
_computing_cell_refinement 'CrysAlisPro 1.171.43.128a (Rigaku OD, 2024)'
_computing_data_collection 'CrysAlisPro 1.171.43.128a (Rigaku OD, 2024)'
_computing_data_reduction 'CrysAlisPro 1.171.43.128a (Rigaku OD, 2024)'
_computing_molecular_graphics 'Olex2 1.5 (Dolomanov et al., 2009)'
_computing_publication_material 'Olex2 1.5 (Dolomanov et al., 2009)'
_computing_structure_refinement 'SHELXL 2018/3 (Sheldrick, 2015)'
_computing_structure_solution 'SHELXT 2018/2 (Sheldrick, 2018)'
_diffrn_ambient_environment N~2~
_diffrn_ambient_temperature 219.7(6)
_diffrn_detector 'Hybrid Pixel Array Detector'
_diffrn_detector_area_resol_mean 5.8140
_diffrn_detector_type 'Pilatus 300K'
_diffrn_measured_fraction_theta_full 0.996
_diffrn_measured_fraction_theta_max 0.991
_diffrn_measurement_details
;
List of Runs (angles in degrees, time in seconds):

  # Type    Start    End  Width  t~exp~   \w     \q     \k     \f   Frames
#--------------------------------------------------------------------------
  1  \w    -20.00  43.00   0.50    5.00    --    8.20  80.00 -98.00  126
  2  \w      6.00  34.00   0.50    5.00    --    8.20 -80.00 137.00   56
  3  \w    -15.00  43.00   0.50    5.00    --   -9.45  80.00 -98.00  116
  4  \w      3.00  45.00   0.50    5.00    --    8.20 -99.00   0.00   84
  5  \w     14.00  44.00   0.50    5.00    --    8.20 -99.00 -90.00   60
  6  \w     43.00  82.00   0.50    5.00    --    8.20  57.00  90.00   78
  7  \w    -11.00  39.00   0.50    5.00    --    8.20  57.00  90.00  100
  8  \w      1.00  44.00   0.50    5.00    --    8.20 -99.00 -30.00   86
  9  \w    -41.00  -2.00   0.50    5.00    --   -9.45 -57.00 120.00   78
 10  \w    -69.00 -44.00   0.50    5.00    --   -9.45 -57.00 120.00   50
;
_diffrn_measurement_device 'four-circle diffractometer'
_diffrn_measurement_device_type 'XtaLAB Synergy, Dualflex, Pilatus 300K'
_diffrn_measurement_method '\w scans'
_diffrn_orient_matrix_type 'CrysAlisPro convention (1999,Acta A55,543-557)'
_diffrn_orient_matrix_UB_11 -0.0206230000
_diffrn_orient_matrix_UB_12 -0.0618153000
_diffrn_orient_matrix_UB_13 0.0146052000
_diffrn_orient_matrix_UB_21 -0.0276705000
_diffrn_orient_matrix_UB_22 -0.0227879000
_diffrn_orient_matrix_UB_23 -0.0320666000
_diffrn_orient_matrix_UB_31 0.0475159000
_diffrn_orient_matrix_UB_32 -0.0400695000
_diffrn_orient_matrix_UB_33 -0.0043458000
_diffrn_radiation_monochromator mirror
_diffrn_radiation_probe x-ray
_diffrn_radiation_type 'Mo K\a'
_diffrn_radiation_wavelength 0.71073
_diffrn_reflns_av_R_equivalents 0.0508
_diffrn_reflns_av_unetI/netI 0.0489
_diffrn_reflns_Laue_measured_fraction_full 0.996
_diffrn_reflns_Laue_measured_fraction_max 0.991
_diffrn_reflns_limit_h_max 16
_diffrn_reflns_limit_h_min -16
_diffrn_reflns_limit_k_max 12
_diffrn_reflns_limit_k_min -12
_diffrn_reflns_limit_l_max 26
_diffrn_reflns_limit_l_min -24
_diffrn_reflns_number 26341
_diffrn_reflns_point_group_measured_fraction_full 0.996
_diffrn_reflns_point_group_measured_fraction_max 0.991
_diffrn_reflns_theta_full 25.242
_diffrn_reflns_theta_max 28.282
_diffrn_reflns_theta_min 2.124
_diffrn_source 'micro-focus sealed X-ray tube'
_diffrn_source_type 'PhotonJet (Mo) X-ray Source'
_exptl_absorpt_coefficient_mu 0.090
_exptl_absorpt_correction_T_max 1.00000
_exptl_absorpt_correction_T_min 0.45317
_exptl_absorpt_correction_type multi-scan
_exptl_absorpt_process_details
;
CrysAlisPro 1.171.43.128a (Rigaku Oxford Diffraction, 2024)
Empirical absorption correction using spherical harmonics,
implemented in SCALE3 ABSPACK scaling algorithm.
;
_exptl_crystal_colour red
_exptl_crystal_colour_primary red
_exptl_crystal_density_diffrn 1.352
_exptl_crystal_description needle
_exptl_crystal_F_000 960
_exptl_crystal_size_max 1
_exptl_crystal_size_mid 0.2
_exptl_crystal_size_min 0.2
_refine_diff_density_max 0.243
_refine_diff_density_min -0.249
_refine_diff_density_rms 0.042
_refine_ls_extinction_method none
_refine_ls_goodness_of_fit_ref 1.032
_refine_ls_hydrogen_treatment mixed
_refine_ls_matrix_type full
_refine_ls_number_parameters 302
_refine_ls_number_reflns 5558
_refine_ls_number_restraints 0
_refine_ls_restrained_S_all 1.032
_refine_ls_R_factor_all 0.0736
_refine_ls_R_factor_gt 0.0483
_refine_ls_shift/su_max 0.001
_refine_ls_shift/su_mean 0.000
_refine_ls_structure_factor_coef Fsqd
_refine_ls_weighting_details 'w=1/[\s^2^(Fo^2^)+(0.0569P)^2^+0.2788P] where P=(Fo^2^+2Fc^2^)/3'
_refine_ls_weighting_scheme calc
_refine_ls_wR_factor_gt 0.1146
_refine_ls_wR_factor_ref 0.1246
_reflns_Friedel_coverage 0.000
_reflns_number_gt 3868
_reflns_number_total 5558
_reflns_threshold_expression 'I > 2\s(I)'
_cod_data_source_file d4ob01719f2.cif
_cod_data_source_block swg24jc01
_cod_original_formula_sum 'C29.50 H21 N2 O3.50'
_cod_database_code 7160270
_shelx_shelxl_version_number 2018/3
_chemical_oxdiff_formula C28H17N2O3
_chemical_oxdiff_usercomment MeIsatin
_shelx_space_group_comment
;
The symmetry employed for this shelxl refinement is uniquely defined
by the following loop, which should always be used as a source of
symmetry information in preference to the above space-group names.
They are only intended as comments.
;
_shelx_estimated_absorpt_t_max 0.982
_shelx_estimated_absorpt_t_min 0.916
_olex2_refinement_description
;
1. Fixed Uiso
 At 1.2 times of:
  All C(H) groups, All C(H,H) groups
 At 1.5 times of:
  All C(H,H,H,H) groups
2.a Secondary CH2 refined with riding coordinates:
 C10(H10A,H10B)
2.b Aromatic/amide H refined with riding coordinates:
 C8(H8), C28(H28), C27(H27), C7(H7), C16(H16), C5(H5), C25(H25), C19(H19),
 C6(H6), C26(H26), C17(H17), C18(H18)
2.c Idealised Me refined as rotating group:
 C9(H9A,H9B,H9C)
;
_smtbx_masks_special_details
;
A solvent mask was calculated and 68 electrons were 
found in a volume of 310\%A^3^ in 1 void per unit cell. 
This is consistent with the presence of 
0.5[C3H6O] per Asymmetric Unit 
which account for 64 electrons 
per unit cell.
;
_smtbx_masks_void_probe_radius 1.2
_smtbx_masks_void_truncation_radius 1.2
_olex2_submission_special_instructions 'No special instructions were received'
_oxdiff_exptl_absorpt_empirical_details
;
Empirical correction (ABSPACK) includes:
- Absorption correction using spherical harmonics
- Frame scaling
;
_oxdiff_exptl_absorpt_empirical_full_max 1.433
_oxdiff_exptl_absorpt_empirical_full_min 0.382

loop_
_space_group_symop_operation_xyz
'x, y, z'
'-x+1/2, y+1/2, -z+1/2'
'-x, -y, -z'
'x-1/2, -y-1/2, z-1/2'

loop_
_atom_site_label
_atom_site_type_symbol
_atom_site_fract_x
_atom_site_fract_y
_atom_site_fract_z
_atom_site_U_iso_or_equiv
_atom_site_adp_type
_atom_site_occupancy
_atom_site_site_symmetry_order
_atom_site_calc_flag
_atom_site_refinement_flags_posn
_atom_site_refinement_flags_adp
_atom_site_refinement_flags_occupancy
_atom_site_disorder_assembly
_atom_site_disorder_group
O1 O 0.69417(9) 0.44842(12) 0.13067(5) 0.0446(3) Uani 1 1 d . . . . .
O2 O 0.43305(9) 0.50423(12) 0.11287(6) 0.0461(3) Uani 1 1 d . . . . .
N2 N 0.71265(10) 0.67403(13) 0.32419(6) 0.0312(3) Uani 1 1 d . . . . .
N1 N 0.64453(10) 0.68058(13) 0.09680(6) 0.0330(3) Uani 1 1 d . . . . .
O3 O 0.55729(12) 0.27699(14) 0.42327(6) 0.0653(4) Uani 1 1 d . . . . .
C3 C 0.57688(10) 0.76796(14) 0.18707(7) 0.0280(3) Uani 1 1 d . . . . .
C15 C 0.53137(11) 0.44456(14) 0.28402(7) 0.0277(3) Uani 1 1 d . . . . .
C1 C 0.65683(11) 0.56831(15) 0.14051(7) 0.0313(3) Uani 1 1 d . . . . .
C11 C 0.53956(11) 0.51157(14) 0.22463(7) 0.0275(3) Uani 1 1 d . . . . .
C24 C 0.66918(11) 0.58982(15) 0.36537(7) 0.0290(3) Uani 1 1 d . . . . .
C2 C 0.59516(11) 0.80006(15) 0.12293(7) 0.0305(3) Uani 1 1 d . . . . .
C23 C 0.69901(11) 0.60701(15) 0.43905(7) 0.0320(3) Uani 1 1 d . . . . .
C22 C 0.65378(12) 0.49016(16) 0.46755(7) 0.0365(3) Uani 1 1 d . . . . .
C14 C 0.42885(11) 0.34772(15) 0.27016(8) 0.0317(3) Uani 1 1 d . . . . .
C4 C 0.62178(11) 0.61765(14) 0.20629(7) 0.0266(3) Uani 1 1 d . . . . .
C8 C 0.52683(11) 0.86839(15) 0.22187(8) 0.0353(3) Uani 1 1 d . . . . .
H8 H 0.512489 0.846860 0.265231 0.042 Uiso 1 1 calc R U . . .
C20 C 0.59716(12) 0.47098(15) 0.34895(7) 0.0311(3) Uani 1 1 d . . . . .
C13 C 0.38055(11) 0.36302(15) 0.20287(8) 0.0334(3) Uani 1 1 d . . . . .
C12 C 0.44894(11) 0.46507(15) 0.17157(8) 0.0329(3) Uani 1 1 d . . . . .
C10 C 0.72887(11) 0.62523(16) 0.25866(7) 0.0303(3) Uani 1 1 d . . . . .
H10A H 0.763325 0.527642 0.263261 0.036 Uiso 1 1 calc R U . . .
H10B H 0.781153 0.692104 0.242268 0.036 Uiso 1 1 calc R U . . .
C21 C 0.59337(13) 0.39665(17) 0.41315(8) 0.0398(4) Uani 1 1 d . . . . .
C28 C 0.76614(13) 0.70647(17) 0.47834(8) 0.0401(4) Uani 1 1 d . . . . .
H28 H 0.798148 0.785958 0.458893 0.048 Uiso 1 1 calc R U . . .
C27 C 0.78509(14) 0.68584(19) 0.54742(8) 0.0456(4) Uani 1 1 d . . . . .
H27 H 0.829832 0.753410 0.575646 0.055 Uiso 1 1 calc R U . . .
C7 C 0.49761(12) 1.00276(17) 0.19193(9) 0.0454(4) Uani 1 1 d . . . . .
H7 H 0.463340 1.073741 0.215311 0.054 Uiso 1 1 calc R U . . .
C16 C 0.28354(12) 0.29470(17) 0.17454(9) 0.0426(4) Uani 1 1 d . . . . .
H16 H 0.252295 0.308230 0.128604 0.051 Uiso 1 1 calc R U . . .
C5 C 0.56654(12) 0.93257(16) 0.09282(8) 0.0412(4) Uani 1 1 d . . . . .
H5 H 0.579658 0.953633 0.049144 0.049 Uiso 1 1 calc R U . . .
C25 C 0.67354(14) 0.46920(19) 0.53602(8) 0.0444(4) Uani 1 1 d . . . . .
H25 H 0.642486 0.388808 0.555395 0.053 Uiso 1 1 calc R U . . .
C19 C 0.37811(13) 0.25890(18) 0.30998(9) 0.0442(4) Uani 1 1 d . . . . .
H19 H 0.409127 0.245594 0.355961 0.053 Uiso 1 1 calc R U . . .
C6 C 0.51780(13) 1.03370(17) 0.12903(10) 0.0490(4) Uani 1 1 d . . . . .
H6 H 0.497951 1.126348 0.109935 0.059 Uiso 1 1 calc R U . . .
C26 C 0.74013(14) 0.5692(2) 0.57561(8) 0.0460(4) Uani 1 1 d . . . . .
H26 H 0.754995 0.557158 0.622863 0.055 Uiso 1 1 calc R U . . .
C17 C 0.23271(13) 0.20556(19) 0.21498(10) 0.0503(5) Uani 1 1 d . . . . .
H17 H 0.165802 0.156612 0.196956 0.060 Uiso 1 1 calc R U . . .
C18 C 0.27974(15) 0.1885(2) 0.28123(10) 0.0553(5) Uani 1 1 d . . . . .
H18 H 0.244416 0.127036 0.308471 0.066 Uiso 1 1 calc R U . . .
C9 C 0.65719(16) 0.6649(2) 0.02730(8) 0.0510(4) Uani 1 1 d . . . . .
H9A H 0.703626 0.580091 0.022954 0.077 Uiso 1 1 calc R U . . .
H9B H 0.692245 0.752303 0.013149 0.077 Uiso 1 1 calc R U . . .
H9C H 0.584242 0.651681 -0.001019 0.077 Uiso 1 1 calc R U . . .
H2 H 0.7519(17) 0.759(2) 0.3402(10) 0.077 Uiso 1 1 d . U . . .

loop_
_atom_site_aniso_label
_atom_site_aniso_U_11
_atom_site_aniso_U_22
_atom_site_aniso_U_33
_atom_site_aniso_U_23
_atom_site_aniso_U_13
_atom_site_aniso_U_12
O1 0.0615(7) 0.0341(6) 0.0394(7) -0.0017(5) 0.0126(5) 0.0169(5)
O2 0.0543(7) 0.0435(7) 0.0351(7) 0.0052(5) -0.0061(5) -0.0067(5)
N2 0.0377(6) 0.0287(6) 0.0262(7) 0.0003(5) 0.0032(5) -0.0053(5)
N1 0.0390(6) 0.0332(7) 0.0273(7) 0.0031(5) 0.0077(5) 0.0022(5)
O3 0.0932(10) 0.0451(8) 0.0524(8) 0.0177(6) -0.0011(7) -0.0270(7)
C3 0.0263(6) 0.0229(7) 0.0336(8) -0.0008(6) 0.0021(5) -0.0006(5)
C15 0.0333(7) 0.0191(6) 0.0312(8) -0.0028(5) 0.0069(6) 0.0012(5)
C1 0.0340(7) 0.0303(8) 0.0290(8) -0.0001(6) 0.0045(6) 0.0041(6)
C11 0.0312(7) 0.0207(6) 0.0297(8) -0.0017(5) 0.0033(6) 0.0013(5)
C24 0.0348(7) 0.0243(7) 0.0268(7) 0.0013(5) 0.0030(5) 0.0026(5)
C2 0.0282(6) 0.0270(7) 0.0346(8) 0.0028(6) 0.0008(6) -0.0008(5)
C23 0.0381(7) 0.0292(7) 0.0277(8) 0.0011(6) 0.0032(6) 0.0048(6)
C22 0.0432(8) 0.0350(8) 0.0311(8) 0.0041(6) 0.0064(6) 0.0034(6)
C14 0.0354(7) 0.0223(7) 0.0387(8) -0.0067(6) 0.0106(6) -0.0022(5)
C4 0.0312(7) 0.0217(7) 0.0267(7) 0.0006(5) 0.0045(5) 0.0014(5)
C8 0.0320(7) 0.0293(8) 0.0442(9) -0.0059(6) 0.0061(6) 0.0006(6)
C20 0.0400(7) 0.0249(7) 0.0287(8) 0.0004(6) 0.0070(6) -0.0016(6)
C13 0.0341(7) 0.0230(7) 0.0425(9) -0.0057(6) 0.0056(6) 0.0007(5)
C12 0.0366(7) 0.0234(7) 0.0372(9) -0.0023(6) 0.0031(6) 0.0018(6)
C10 0.0318(7) 0.0302(8) 0.0288(8) 0.0027(6) 0.0051(6) -0.0005(5)
C21 0.0483(9) 0.0338(8) 0.0362(9) 0.0075(7) 0.0047(7) -0.0042(7)
C28 0.0479(9) 0.0361(9) 0.0345(9) -0.0020(7) 0.0028(7) -0.0020(7)
C27 0.0534(9) 0.0469(10) 0.0334(9) -0.0066(7) -0.0001(7) 0.0030(8)
C7 0.0372(8) 0.0292(8) 0.0672(12) -0.0075(8) 0.0031(8) 0.0069(6)
C16 0.0379(8) 0.0353(9) 0.0526(11) -0.0097(7) 0.0030(7) -0.0016(6)
C5 0.0407(8) 0.0331(8) 0.0461(10) 0.0117(7) -0.0020(7) -0.0014(6)
C25 0.0534(9) 0.0473(10) 0.0331(9) 0.0091(7) 0.0092(7) 0.0034(7)
C19 0.0523(9) 0.0399(9) 0.0441(10) -0.0066(7) 0.0185(8) -0.0125(7)
C6 0.0446(9) 0.0266(8) 0.0699(13) 0.0097(8) -0.0053(8) 0.0047(7)
C26 0.0545(10) 0.0550(11) 0.0271(8) 0.0013(7) 0.0038(7) 0.0107(8)
C17 0.0400(9) 0.0444(10) 0.0682(13) -0.0176(9) 0.0144(8) -0.0148(7)
C18 0.0579(10) 0.0479(11) 0.0665(13) -0.0127(9) 0.0282(10) -0.0226(8)
C9 0.0695(11) 0.0542(11) 0.0318(9) 0.0046(8) 0.0156(8) -0.0001(9)

loop_
_atom_type_symbol
_atom_type_description
_atom_type_scat_dispersion_real
_atom_type_scat_dispersion_imag
_atom_type_scat_source
C C 0.0033 0.0016 'International Tables Vol C Tables 4.2.6.8 and 6.1.1.4'
H H 0.0000 0.0000 'International Tables Vol C Tables 4.2.6.8 and 6.1.1.4'
N N 0.0061 0.0033 'International Tables Vol C Tables 4.2.6.8 and 6.1.1.4'
O O 0.0106 0.0060 'International Tables Vol C Tables 4.2.6.8 and 6.1.1.4'

loop_
_geom_angle_atom_site_label_1
_geom_angle_atom_site_label_2
_geom_angle_atom_site_label_3
_geom_angle
_geom_angle_site_symmetry_1
_geom_angle_site_symmetry_3
_geom_angle_publ_flag
C24 N2 C10 122.49(12) . . ?
C24 N2 H2 120.4(13) . . ?
C10 N2 H2 115.2(13) . . ?
C1 N1 C2 110.73(12) . . ?
C1 N1 C9 122.81(13) . . ?
C2 N1 C9 125.01(13) . . ?
C2 C3 C4 108.75(11) . . ?
C8 C3 C2 120.10(13) . . ?
C8 C3 C4 131.14(13) . . ?
C11 C15 C14 106.87(12) . . ?
C11 C15 C20 127.65(12) . . ?
C20 C15 C14 125.12(13) . . ?
O1 C1 N1 125.53(13) . . ?
O1 C1 C4 125.28(13) . . ?
N1 C1 C4 109.13(11) . . ?
C15 C11 C4 132.10(12) . . ?
C15 C11 C12 110.30(12) . . ?
C12 C11 C4 117.59(12) . . ?
N2 C24 C23 121.46(12) . . ?
N2 C24 C20 127.90(13) . . ?
C20 C24 C23 110.54(12) . . ?
C3 C2 N1 109.96(12) . . ?
C5 C2 N1 128.04(14) . . ?
C5 C2 C3 122.00(14) . . ?
C22 C23 C24 107.15(12) . . ?
C28 C23 C24 131.62(14) . . ?
C28 C23 C22 121.00(14) . . ?
C23 C22 C21 108.82(13) . . ?
C25 C22 C23 121.28(15) . . ?
C25 C22 C21 129.74(15) . . ?
C13 C14 C15 108.12(12) . . ?
C19 C14 C15 133.25(14) . . ?
C19 C14 C13 118.60(13) . . ?
C3 C4 C1 101.05(11) . . ?
C3 C4 C10 111.28(11) . . ?
C11 C4 C3 115.38(11) . . ?
C11 C4 C1 109.27(11) . . ?
C11 C4 C10 112.85(11) . . ?
C10 C4 C1 105.89(11) . . ?
C3 C8 H8 120.8 . . ?
C3 C8 C7 118.38(15) . . ?
C7 C8 H8 120.8 . . ?
C15 C20 C21 128.87(13) . . ?
C24 C20 C15 124.96(13) . . ?
C24 C20 C21 105.64(12) . . ?
C14 C13 C12 108.18(12) . . ?
C16 C13 C14 122.99(15) . . ?
C16 C13 C12 128.80(14) . . ?
O2 C12 C11 126.44(13) . . ?
O2 C12 C13 127.04(13) . . ?
C11 C12 C13 106.52(12) . . ?
N2 C10 C4 113.93(11) . . ?
N2 C10 H10A 108.8 . . ?
N2 C10 H10B 108.8 . . ?
C4 C10 H10A 108.8 . . ?
C4 C10 H10B 108.8 . . ?
H10A C10 H10B 107.7 . . ?
O3 C21 C22 123.03(14) . . ?
O3 C21 C20 129.56(15) . . ?
C20 C21 C22 107.17(13) . . ?
C23 C28 H28 121.2 . . ?
C23 C28 C27 117.60(15) . . ?
C27 C28 H28 121.2 . . ?
C28 C27 H27 119.4 . . ?
C26 C27 C28 121.24(15) . . ?
C26 C27 H27 119.4 . . ?
C8 C7 H7 119.6 . . ?
C6 C7 C8 120.84(15) . . ?
C6 C7 H7 119.6 . . ?
C13 C16 H16 120.9 . . ?
C13 C16 C17 118.12(16) . . ?
C17 C16 H16 120.9 . . ?
C2 C5 H5 121.4 . . ?
C2 C5 C6 117.20(15) . . ?
C6 C5 H5 121.4 . . ?
C22 C25 H25 121.0 . . ?
C22 C25 C26 117.90(16) . . ?
C26 C25 H25 121.0 . . ?
C14 C19 H19 120.7 . . ?
C14 C19 C18 118.57(16) . . ?
C18 C19 H19 120.7 . . ?
C7 C6 C5 121.46(14) . . ?
C7 C6 H6 119.3 . . ?
C5 C6 H6 119.3 . . ?
C27 C26 C25 120.97(15) . . ?
C27 C26 H26 119.5 . . ?
C25 C26 H26 119.5 . . ?
C16 C17 H17 120.2 . . ?
C18 C17 C16 119.56(15) . . ?
C18 C17 H17 120.2 . . ?
C19 C18 H18 118.9 . . ?
C17 C18 C19 122.17(17) . . ?
C17 C18 H18 118.9 . . ?
N1 C9 H9A 109.5 . . ?
N1 C9 H9B 109.5 . . ?
N1 C9 H9C 109.5 . . ?
H9A C9 H9B 109.5 . . ?
H9A C9 H9C 109.5 . . ?
H9B C9 H9C 109.5 . . ?

loop_
_geom_bond_atom_site_label_1
_geom_bond_atom_site_label_2
_geom_bond_distance
_geom_bond_site_symmetry_2
_geom_bond_publ_flag
O1 C1 1.2253(17) . ?
O2 C12 1.2265(18) . ?
N2 C24 1.3221(18) . ?
N2 C10 1.4525(18) . ?
N2 H2 0.94(2) . ?
N1 C1 1.3527(18) . ?
N1 C2 1.4057(18) . ?
N1 C9 1.455(2) . ?
O3 C21 1.2185(19) . ?
C3 C2 1.393(2) . ?
C3 C4 1.5138(18) . ?
C3 C8 1.3748(19) . ?
C15 C11 1.3746(19) . ?
C15 C14 1.5265(19) . ?
C15 C20 1.436(2) . ?
C1 C4 1.5447(19) . ?
C11 C4 1.4998(18) . ?
C11 C12 1.4649(19) . ?
C24 C23 1.4827(19) . ?
C24 C20 1.4080(19) . ?
C2 C5 1.381(2) . ?
C23 C22 1.385(2) . ?
C23 C28 1.384(2) . ?
C22 C21 1.488(2) . ?
C22 C25 1.381(2) . ?
C14 C13 1.394(2) . ?
C14 C19 1.376(2) . ?
C4 C10 1.5348(19) . ?
C8 H8 0.9500 . ?
C8 C7 1.396(2) . ?
C20 C21 1.481(2) . ?
C13 C12 1.479(2) . ?
C13 C16 1.377(2) . ?
C10 H10A 0.9900 . ?
C10 H10B 0.9900 . ?
C28 H28 0.9500 . ?
C28 C27 1.393(2) . ?
C27 H27 0.9500 . ?
C27 C26 1.379(2) . ?
C7 H7 0.9500 . ?
C7 C6 1.375(2) . ?
C16 H16 0.9500 . ?
C16 C17 1.387(2) . ?
C5 H5 0.9500 . ?
C5 C6 1.388(2) . ?
C25 H25 0.9500 . ?
C25 C26 1.387(2) . ?
C19 H19 0.9500 . ?
C19 C18 1.401(2) . ?
C6 H6 0.9500 . ?
C26 H26 0.9500 . ?
C17 H17 0.9500 . ?
C17 C18 1.373(3) . ?
C18 H18 0.9500 . ?
C9 H9A 0.9800 . ?
C9 H9B 0.9800 . ?
C9 H9C 0.9800 . ?

loop_
_geom_torsion_atom_site_label_1
_geom_torsion_atom_site_label_2
_geom_torsion_atom_site_label_3
_geom_torsion_atom_site_label_4
_geom_torsion
_geom_torsion_site_symmetry_1
_geom_torsion_site_symmetry_2
_geom_torsion_site_symmetry_3
_geom_torsion_site_symmetry_4
_geom_torsion_publ_flag
O1 C1 C4 C3 -176.59(14) . . . . ?
O1 C1 C4 C11 -54.52(18) . . . . ?
O1 C1 C4 C10 67.29(17) . . . . ?
N2 C24 C23 C22 -170.91(13) . . . . ?
N2 C24 C23 C28 3.4(2) . . . . ?
N2 C24 C20 C15 -19.6(2) . . . . ?
N2 C24 C20 C21 168.06(14) . . . . ?
N1 C1 C4 C3 6.21(14) . . . . ?
N1 C1 C4 C11 128.28(12) . . . . ?
N1 C1 C4 C10 -109.91(12) . . . . ?
N1 C2 C5 C6 179.65(14) . . . . ?
C3 C2 C5 C6 -0.3(2) . . . . ?
C3 C4 C10 N2 69.52(15) . . . . ?
C3 C8 C7 C6 0.4(2) . . . . ?
C15 C11 C4 C3 -113.50(16) . . . . ?
C15 C11 C4 C1 133.51(15) . . . . ?
C15 C11 C4 C10 16.0(2) . . . . ?
C15 C11 C12 O2 -179.58(14) . . . . ?
C15 C11 C12 C13 0.81(15) . . . . ?
C15 C14 C13 C12 0.90(15) . . . . ?
C15 C14 C13 C16 -177.22(13) . . . . ?
C15 C14 C19 C18 177.03(15) . . . . ?
C15 C20 C21 O3 21.4(3) . . . . ?
C15 C20 C21 C22 -164.16(14) . . . . ?
C1 N1 C2 C3 1.80(15) . . . . ?
C1 N1 C2 C5 -178.16(14) . . . . ?
C1 C4 C10 N2 178.47(11) . . . . ?
C11 C15 C14 C13 -0.41(15) . . . . ?
C11 C15 C14 C19 -178.07(16) . . . . ?
C11 C15 C20 C24 12.3(2) . . . . ?
C11 C15 C20 C21 -177.25(14) . . . . ?
C11 C4 C10 N2 -62.04(15) . . . . ?
C24 N2 C10 C4 74.96(16) . . . . ?
C24 C23 C22 C21 -0.53(16) . . . . ?
C24 C23 C22 C25 175.41(14) . . . . ?
C24 C23 C28 C27 -174.61(15) . . . . ?
C24 C20 C21 O3 -166.73(18) . . . . ?
C24 C20 C21 C22 7.74(16) . . . . ?
C2 N1 C1 O1 177.60(14) . . . . ?
C2 N1 C1 C4 -5.20(15) . . . . ?
C2 C3 C4 C1 -5.08(13) . . . . ?
C2 C3 C4 C11 -122.78(13) . . . . ?
C2 C3 C4 C10 106.97(13) . . . . ?
C2 C3 C8 C7 -1.39(19) . . . . ?
C2 C5 C6 C7 -0.8(2) . . . . ?
C23 C24 C20 C15 164.03(13) . . . . ?
C23 C24 C20 C21 -8.28(16) . . . . ?
C23 C22 C21 O3 170.46(16) . . . . ?
C23 C22 C21 C20 -4.46(17) . . . . ?
C23 C22 C25 C26 0.1(2) . . . . ?
C23 C28 C27 C26 1.1(2) . . . . ?
C22 C23 C28 C27 -0.9(2) . . . . ?
C22 C25 C26 C27 0.0(2) . . . . ?
C14 C15 C11 C4 -179.84(13) . . . . ?
C14 C15 C11 C12 -0.26(15) . . . . ?
C14 C15 C20 C24 -159.80(13) . . . . ?
C14 C15 C20 C21 10.7(2) . . . . ?
C14 C13 C12 O2 179.34(14) . . . . ?
C14 C13 C12 C11 -1.05(15) . . . . ?
C14 C13 C16 C17 -0.7(2) . . . . ?
C14 C19 C18 C17 -0.1(3) . . . . ?
C4 C3 C2 N1 2.46(14) . . . . ?
C4 C3 C2 C5 -177.58(12) . . . . ?
C4 C3 C8 C7 177.33(13) . . . . ?
C4 C11 C12 O2 0.1(2) . . . . ?
C4 C11 C12 C13 -179.55(11) . . . . ?
C8 C3 C2 N1 -178.56(12) . . . . ?
C8 C3 C2 C5 1.4(2) . . . . ?
C8 C3 C4 C1 176.09(14) . . . . ?
C8 C3 C4 C11 58.39(19) . . . . ?
C8 C3 C4 C10 -71.85(18) . . . . ?
C8 C7 C6 C5 0.7(2) . . . . ?
C20 C15 C11 C4 6.9(2) . . . . ?
C20 C15 C11 C12 -173.50(13) . . . . ?
C20 C15 C14 C13 173.04(13) . . . . ?
C20 C15 C14 C19 -4.6(2) . . . . ?
C20 C24 C23 C22 5.70(16) . . . . ?
C20 C24 C23 C28 -179.95(15) . . . . ?
C13 C14 C19 C18 -0.4(2) . . . . ?
C13 C16 C17 C18 0.2(2) . . . . ?
C12 C11 C4 C3 66.95(16) . . . . ?
C12 C11 C4 C1 -46.04(15) . . . . ?
C12 C11 C4 C10 -163.56(12) . . . . ?
C12 C13 C16 C17 -178.42(14) . . . . ?
C10 N2 C24 C23 150.72(13) . . . . ?
C10 N2 C24 C20 -25.3(2) . . . . ?
C21 C22 C25 C26 175.12(15) . . . . ?
C28 C23 C22 C21 -175.60(14) . . . . ?
C28 C23 C22 C25 0.3(2) . . . . ?
C28 C27 C26 C25 -0.6(3) . . . . ?
C16 C13 C12 O2 -2.7(3) . . . . ?
C16 C13 C12 C11 176.92(14) . . . . ?
C16 C17 C18 C19 0.2(3) . . . . ?
C25 C22 C21 O3 -5.0(3) . . . . ?
C25 C22 C21 C20 -179.95(15) . . . . ?
C19 C14 C13 C12 178.96(13) . . . . ?
C19 C14 C13 C16 0.8(2) . . . . ?
C9 N1 C1 O1 10.7(2) . . . . ?
C9 N1 C1 C4 -172.09(13) . . . . ?
C9 N1 C2 C3 168.34(14) . . . . ?
C9 N1 C2 C5 -11.6(2) . . . . ?

loop_
_smtbx_masks_void_nr
_smtbx_masks_void_average_x
_smtbx_masks_void_average_y
_smtbx_masks_void_average_z
_smtbx_masks_void_volume
_smtbx_masks_void_count_electrons
_smtbx_masks_void_content
1 0.000 0.500 0.000 155.1 34.5 '1 C3H6O'
2 0.500 0.000 0.500 155.1 34.5 '1 C3H6O'
